data_2021857
loop_
_publ_author_name
'Arakcheeva, Alla'
'Svitlyk, Volodymyr'
'Polini, Eleonora'
'Henry, Laura'
'Chernyshov, Dmitry'
'Sienkiewicz, Andrzej'
'Giriat, Ga\'etan'
'Glushkova, Anastasiia'
'Kollar, Marton'
'N\'afr\'adi, B\'alint'
'Forro, Laszlo'
'Horv\'ath, Endre'

_publ_section_title
;
 Pressure-induced transformation of CH3NH3PbI3: the role of the noble-gas
 pressure transmitting media
;
_journal_coeditor_code DK5077SUP1
_journal_issue 3
_journal_name_full 'Acta Crystallographica Section B Structural Science, Crystal Engineering and Materials'
_journal_page_first 361
_journal_paper_doi 10.1107/S2052520619004554
_journal_volume 75
_journal_year 2019
_chemical_formula_analytical 'C1 H6 I3 N1 Ne1.412 Pb1'
_chemical_formula_sum 'C0.25 I3 N0.25 Ne1.412 Pb'
_chemical_formula_weight 622.9
_chemical_name_common Ne-MAPbI3
_chemical_name_systematic ' neon methylammonium lead iodide'
_chemical_properties_physical Pressure-sensitive
_space_group_IT_number 44
_space_group_name_Hall 'I -2 -2'
_space_group_name_H-M_alt 'I m 2 m'
_symmetry_cell_setting orthorhombic
_symmetry_Int_Tables_number 44
_symmetry_space_group_name_Hall 'I -2 -2'
_symmetry_space_group_name_H-M 'I m 2 m'
_cell_angle_alpha 90
_cell_angle_beta 90
_cell_angle_gamma 90
_cell_formula_units_Z 8
_cell_length_a 11.196(3)
_cell_length_b 11.197(3)
_cell_length_c 11.201(3)
_cell_measurement_pressure 7.4
_cell_measurement_reflns_used 1125
_cell_measurement_temperature 293
_cell_measurement_theta_max 8.26
_cell_measurement_theta_min 2.71
_cell_volume 1404.2(7)
_diffrn_ambient_temperature 293
_diffrn_detector 'Mar165 CCD'
_diffrn_measured_fraction_theta_full 0.61
_diffrn_measured_fraction_theta_max 0.61
_diffrn_measurement_device_type 'abstract diffractometer'
_diffrn_radiation_probe synchrotron
_diffrn_radiation_source synchrotron
_diffrn_radiation_type synchrotron
_diffrn_radiation_wavelength 0.3738
_diffrn_reflns_av_R_equivalents 0.061
_diffrn_reflns_av_unetI/netI 0.0923
_diffrn_reflns_limit_h_max 5
_diffrn_reflns_limit_h_min -5
_diffrn_reflns_limit_k_max 8
_diffrn_reflns_limit_k_min -8
_diffrn_reflns_limit_l_max 8
_diffrn_reflns_limit_l_min -8
_diffrn_reflns_number 1125
_diffrn_reflns_theta_full 8.26
_diffrn_reflns_theta_max 8.26
_diffrn_reflns_theta_min 2.71
_diffrn_source synchrotron
_exptl_absorpt_coefficient_mu 16.685
_exptl_absorpt_correction_type empirical
_exptl_absorpt_process_details
;
CrysAlisPro, Agilent Technologies,
Version 1.171.37.35 (release 13-08-2014 CrysAlis171 .NET)
(compiled Aug 13 2014,18:06:01)
Empirical absorption correction using spherical harmonics,
 implemented in SCALE3 ABSPACK scaling algorithm.
;
_exptl_crystal_density_diffrn 5.893
_exptl_crystal_description irregular
_exptl_crystal_F_000 2067
_exptl_crystal_recrystallization_method 'Reaction under pressure of 7.4 GPa between Ne-PTM and MAPbI3'
_refine_diff_density_max 0.29
_refine_diff_density_min -0.32
_refine_ls_abs_structure_details '  103 of Friedel pairs used in the refinement'
_refine_ls_abs_structure_Flack 0.25(6)
_refine_ls_extinction_method none
_refine_ls_goodness_of_fit_gt 1.00
_refine_ls_goodness_of_fit_ref 0.87
_refine_ls_hydrogen_treatment none
_refine_ls_number_constraints 0
_refine_ls_number_parameters 34
_refine_ls_number_reflns 335
_refine_ls_number_restraints 1
_refine_ls_R_factor_all 0.1463
_refine_ls_R_factor_gt 0.0566
_refine_ls_shift/su_max 0.0462
_refine_ls_shift/su_mean 0.0112
_refine_ls_structure_factor_coef F
_refine_ls_weighting_details w=1/(\s^2^(I)+0.0016I^2^)
_refine_ls_weighting_scheme sigma
_refine_ls_wR_factor_gt 0.0517
_refine_ls_wR_factor_ref 0.0681
_reflns_number_gt 163
_reflns_number_total 335
_reflns_threshold_expression I>2\s(I)
_cod_data_source_file dk5077sup1.cif
_cod_data_source_block V
_cod_original_formula_sum 'C0.25 I3 N0.25 Ne1.412 Pb1'
_cod_database_code 2021857
_diffrn_pressure 7.4

loop_
_space_group_symop_id
_space_group_symop_operation_xyz
1 x,y,z
2 -x,y,-z
3 -x,y,z
4 x,y,-z
5 x+1/2,y+1/2,z+1/2
6 -x+1/2,y+1/2,-z+1/2
7 -x+1/2,y+1/2,z+1/2
8 x+1/2,y+1/2,-z+1/2

loop_
_atom_site_label
_atom_site_type_symbol
_atom_site_fract_x
_atom_site_fract_y
_atom_site_fract_z
_atom_site_adp_type
_atom_site_U_iso_or_equiv
_atom_site_site_symmetry_multiplicity
_atom_site_occupancy
_atom_site_calc_flag
Pb1 Pb 0.7344(12) 0.75(0) 0.7218(8) Uiso 0.343(5) 8 1 d
I1 I 0.2554(13) 0.7785(15) 0 Uiso 0.153(3) 4 1 d
I2 I 0.763(5) 0.273(4) 0 Uiso 0.425(13) 4 1 d
I3 I 0 0.755(3) 0.8147(18) Uiso 0.342(12) 4 1 d
I4 I 0 0.216(5) 0.702(6) Uiso 0.60(4) 4 1 d
I5 I 0.749(2) 0.001(2) 0.7252(19) Uiso 0.299(8) 8 1 d
Ne1 Ne 0 0.798(6) 0.599(4) Uiso 0.164(15) 4 1 d
Ne2 Ne 0.744(13) -0.008(9) 0 Uiso 0.24(4) 4 1 d
Ne3 Ne 0.277(4) 0.026(3) 0.5 Uiso 0.083(14) 4 1 d
C1 C 0 0.551(5) 0 Uiso 0.0012 2 1 d
N1 N 0 0.442(5) 0 Uiso 0.0012 2 1 d

loop_
_atom_type_symbol
_atom_type_scat_dispersion_real
_atom_type_scat_dispersion_imag
_atom_type_scat_source
C -0.0003 0.0004 'International Tables Vol C tables 4.2.6.8 and 6.1.1.1'
I -8.1659 3.0881 'International Tables Vol C tables 4.2.6.8 and 6.1.1.1'
N 0.0001 0.0008 'International Tables Vol C tables 4.2.6.8 and 6.1.1.1'
Ne 0.0041 0.0040 'International Tables Vol C tables 4.2.6.8 and 6.1.1.1'
Pb -0.6363 3.6002 'International Tables Vol C tables 4.2.6.8 and 6.1.1.1'

loop_
_geom_angle_atom_site_label_1
_geom_angle_atom_site_label_2
_geom_angle_atom_site_label_3
_geom_angle_site_symmetry_1
_geom_angle_site_symmetry_3
_geom_angle
I1 Pb1 I2 2_656 6_655 167.8(11)
I1 Pb1 I3 2_656 1_655 68.6(5)
I1 Pb1 I4 2_656 6_556 75.1(13)
I1 Pb1 I5 2_656 1_565 83.3(5)
I1 Pb1 I5 2_656 6_656 83.7(6)
I2 Pb1 I3 6_655 1_655 108.3(13)
I2 Pb1 I4 6_655 6_556 109.5(18)
I2 Pb1 I5 6_655 1_565 84.7(11)
I2 Pb1 I5 6_655 6_656 107.9(11)
I3 Pb1 I4 1_655 6_556 142.1(13)
I3 Pb1 I5 1_655 1_565 85.5(9)
I3 Pb1 I5 1_655 6_656 83.6(9)
I4 Pb1 I5 6_556 1_565 101.0(13)
I4 Pb1 I5 6_556 6_656 82.0(13)
I5 Pb1 I5 1_565 6_656 165.4(8)
Pb1 I1 Pb1 2_656 3_654 167.6(6)
Ne2 I1 Ne3 2_665 6_555 173(4)
Pb1 I2 Pb1 6_645 7_644 168(2)
Ne1 I2 Ne1 5_544 6_545 41.3(13)
Ne1 I2 Ne2 5_544 . 91(3)
Ne1 I2 Ne3 5_544 5_554 88.2(19)
Ne1 I2 Ne2 6_545 . 91(3)
Ne1 I2 Ne3 6_545 5_554 88.2(19)
Ne2 I2 Ne3 . 5_554 179(3)
Pb1 I3 Pb1 1_455 3_655 141.4(7)
Pb1 I4 Pb1 6_546 8_446 141(2)
Pb1 I5 Pb1 1_545 6_646 168.8(9)
I2 Ne1 I2 5_455 6_555 137.4(17)
I2 Ne1 I3 5_455 . 109.2(10)
I2 Ne1 I3 6_555 . 109.2(10)
I1 Ne2 I2 2_645 . 176(6)
I1 Ne2 I5 2_645 1_554 91.8(19)
I1 Ne2 I5 2_645 4_556 91.8(19)
I2 Ne2 I5 . 1_554 88.1(19)
I2 Ne2 I5 . 4_556 88.1(19)
I5 Ne2 I5 1_554 4_556 176(4)
I1 Ne3 I2 6_545 5_445 169(2)
I1 Ne3 I5 6_545 2_656 95.6(11)
I1 Ne3 I5 6_545 3_655 95.6(11)
I2 Ne3 I5 5_445 2_656 83.1(11)
I2 Ne3 I5 5_445 3_655 83.1(11)
I5 Ne3 I5 2_656 3_655 161(2)

loop_
_geom_bond_atom_site_label_1
_geom_bond_atom_site_label_2
_geom_bond_site_symmetry_2
_geom_bond_distance
Pb1 I1 2_656 3.135(10)
Pb1 I2 6_655 2.498(10)
Pb1 I3 1_655 3.151(15)
Pb1 I4 6_556 2.79(2)
Pb1 I5 1_565 2.81(3)
Pb1 I5 6_656 2.86(3)
I1 Ne2 2_665 2.39(10)
I1 Ne3 6_555 2.85(4)
I2 Ne1 5_544 3.16(5)
I2 Ne1 6_545 3.16(5)
I2 Ne2 . 3.16(11)
I2 Ne3 5_554 2.84(6)
I3 Ne1 . 2.46(5)
I3 C1 1_556 3.08(5)
I5 Ne2 1_556 3.08(2)
I5 Ne3 2_656 2.56(2)
Ne3 C1 5_545 2.51(5)
Ne3 N1 5_545 2.67(5)
C1 N1 . 1.22(8)

loop_
_twin_individual_id
_twin_individual_mass_fraction_refined
_twin_individual_twin_matrix_11
_twin_individual_twin_matrix_12
_twin_individual_twin_matrix_13
_twin_individual_twin_matrix_21
_twin_individual_twin_matrix_22
_twin_individual_twin_matrix_23
_twin_individual_twin_matrix_31
_twin_individual_twin_matrix_32
_twin_individual_twin_matrix_33
1 0.20(6) 1 0 0 0 1 0 0 0 1
2 0.493(9) 0 0 1 1 0 0 0 1 0
3 0.054(6) 0 1 0 0 0 1 1 0 0
4 0.25(6) -1 0 0 0 -1 0 0 0 -1

loop_
_restr_distance_atom_site_label_1
_restr_distance_atom_site_label_2
_restr_distance_target
_restr_distance_target_weight_param
N1 C1 1.22 0.001
